data_7211153
loop_
_publ_author_name
'Shi, Zhen-yu'
'Peng, Jun'
'Li, Yang-guang'
'Zhang, Zhe-yu'
'Yu, Xia'
'Alimaje, Kundawlet'
'Wang, Xiang'

_publ_section_title
;
 Assembly of multinuclear Ag complexes and Keggin polyoxometalates
 adjusted by organic ligands: syntheses, structures and luminescence
;
_journal_issue 37
_journal_name_full CrystEngComm
_journal_page_first 7583
_journal_paper_doi 10.1039/c3ce41312h
_journal_volume 15
_journal_year 2013
_chemical_formula_sum 'C30 H33 Ag7 Cl N20 O40 P W11'
_chemical_formula_weight 4157.44
_chemical_name_systematic
; 
 ? 
;
_space_group_IT_number 2
_symmetry_cell_setting triclinic
_symmetry_space_group_name_Hall '-P 1'
_symmetry_space_group_name_H-M 'P -1'
_atom_sites_solution_hydrogens geom
_atom_sites_solution_primary direct
_atom_sites_solution_secondary difmap
_audit_creation_method SHELXL-97
_cell_angle_alpha 106.5030(10)
_cell_angle_beta 95.4970(10)
_cell_angle_gamma 99.0920(10)
_cell_formula_units_Z 2
_cell_length_a 12.7243(13)
_cell_length_b 14.7895(15)
_cell_length_c 19.0990(19)
_cell_measurement_reflns_used 4322
_cell_measurement_temperature 296(2)
_cell_measurement_theta_max 28.06
_cell_measurement_theta_min 2.25
_cell_volume 3365.0(6)
_computing_cell_refinement 'Bruker SMART'
_computing_data_collection 'Bruker SMART'
_computing_data_reduction 'Bruker SMART'
_computing_molecular_graphics 'Bruker SHELXTL'
_computing_publication_material 'Bruker SHELXTL'
_computing_structure_refinement 'SHELXL-97 (Sheldrick, 1997)'
_computing_structure_solution 'SHELXS-97 (Sheldrick, 1990)'
_diffrn_ambient_temperature 296(2)
_diffrn_measured_fraction_theta_full 0.985
_diffrn_measured_fraction_theta_max 0.985
_diffrn_measurement_device_type 'Bruker APEX CCD area-detector'
_diffrn_measurement_method '\w scans'
_diffrn_radiation_monochromator graphite
_diffrn_radiation_source 'fine-focus sealed tube'
_diffrn_radiation_type MoK\a
_diffrn_radiation_wavelength 0.71073
_diffrn_reflns_av_R_equivalents 0.0269
_diffrn_reflns_av_unetI/netI 0.0631
_diffrn_reflns_limit_h_max 15
_diffrn_reflns_limit_h_min -13
_diffrn_reflns_limit_k_max 17
_diffrn_reflns_limit_k_min -12
_diffrn_reflns_limit_l_max 17
_diffrn_reflns_limit_l_min -22
_diffrn_reflns_number 16830
_diffrn_reflns_theta_full 25.00
_diffrn_reflns_theta_max 25.00
_diffrn_reflns_theta_min 1.46
_exptl_absorpt_coefficient_mu 20.865
_exptl_absorpt_correction_T_max 0.007
_exptl_absorpt_correction_T_min 0.004
_exptl_absorpt_correction_type multi-scan
_exptl_absorpt_process_details
;
SADABS v.2.10 (Bruker, 2003) was used for absorption correction.
R(int) was 0.1098 before and 0.0392 after correction. 
The Ratio of minimum to maximum transmission is 0.4355.
The \l/2 correction factor is 0.0015.
;
_exptl_crystal_colour red
_exptl_crystal_density_diffrn 4.094
_exptl_crystal_density_method 'not measured'
_exptl_crystal_description block
_exptl_crystal_F_000 3678
_exptl_crystal_size_max 0.28
_exptl_crystal_size_mid 0.26
_exptl_crystal_size_min 0.24
_refine_diff_density_max 5.890
_refine_diff_density_min -3.254
_refine_diff_density_rms 0.435
_refine_ls_extinction_method none
_refine_ls_goodness_of_fit_ref 1.077
_refine_ls_hydrogen_treatment constr
_refine_ls_matrix_type full
_refine_ls_number_parameters 992
_refine_ls_number_reflns 11668
_refine_ls_number_restraints 728
_refine_ls_restrained_S_all 1.078
_refine_ls_R_factor_all 0.0761
_refine_ls_R_factor_gt 0.0553
_refine_ls_shift/su_max 0.003
_refine_ls_shift/su_mean 0.000
_refine_ls_structure_factor_coef Fsqd
_refine_ls_weighting_details 'calc w=1/[\s^2^(Fo^2^)+(0.0844P)^2^+45.0625P] where P=(Fo^2^+2Fc^2^)/3'
_refine_ls_weighting_scheme calc
_refine_ls_wR_factor_gt 0.1492
_refine_ls_wR_factor_ref 0.1601
_reflns_number_gt 8874
_reflns_number_total 11668
_reflns_threshold_expression >2sigma(I)
_cod_data_source_file c3ce41312h.txt
_cod_data_source_block 2
_cod_depositor_comments
;
The following automatic conversions were performed:

'_symmetry_cell_setting' value 'Triclinic' changed to 'triclinic'
according to /home/saulius/struct/CIF-dictionaries/cif_core.dic
dictionary named 'cif_core.dic' version 2.4.2 from 2011-04-26.

Automatic conversion script
Id: cif_fix_values 1891 2012-01-12 08:04:46Z andrius 
;
_cod_original_sg_symbol_H-M P-1
_cod_database_code 7211153

loop_
_symmetry_equiv_pos_as_xyz
'x, y, z'
'-x, -y, -z'

loop_
_atom_site_label
_atom_site_type_symbol
_atom_site_fract_x
_atom_site_fract_y
_atom_site_fract_z
_atom_site_U_iso_or_equiv
_atom_site_adp_type
_atom_site_occupancy
_atom_site_symmetry_multiplicity
_atom_site_calc_flag
_atom_site_refinement_flags
_atom_site_disorder_assembly
_atom_site_disorder_group
W1 W 1.20161(6) -0.26490(5) 1.35873(5) 0.0215(2) Uani 1 1 d . . .
W2 W 0.99804(6) -0.47183(5) 1.36101(5) 0.02054(19) Uani 1 1 d . . .
W3 W 0.89247(6) -0.09310(5) 1.32059(5) 0.0209(2) Uani 1 1 d . . .
W4 W 0.70741(6) -0.28697(6) 1.32136(5) 0.0213(2) Uani 1 1 d . . .
W5 W 0.99071(6) -0.56711(5) 1.16792(5) 0.02029(19) Uani 1 1 d . . .
W6 W 0.69585(6) -0.39013(6) 1.11536(5) 0.0220(2) Uani 1 1 d . . .
W7 W 0.88248(6) -0.19997(5) 1.11355(5) 0.02105(19) Uani 1 1 d . . .
W8 W 1.14062(6) -0.13476(5) 1.24357(5) 0.0227(2) Uani 1 1 d . . .
W9 W 1.18979(6) -0.36314(5) 1.16551(5) 0.0213(2) Uani 1 1 d . . .
W10 W 0.75973(6) -0.52969(5) 1.24400(5) 0.0211(2) Uani 1 1 d . . .
W11 W 0.94914(6) -0.22529(6) 1.43618(5) 0.0227(2) Uani 1 1 d . . .
P1 P 0.9403(3) -0.3280(3) 1.2383(3) 0.0143(10) Uani 1 1 d . . .
O1 O 0.8796(9) -0.3280(8) 1.1628(7) 0.021(3) Uani 1 1 d U . .
O2 O 1.0599(9) -0.2877(8) 1.2453(7) 0.018(3) Uani 1 1 d . . .
O3 O 0.8954(9) -0.2623(8) 1.3036(7) 0.018(3) Uani 1 1 d U . .
O4 O 0.9404(10) -0.5434(9) 1.0892(8) 0.026(3) Uani 1 1 d . . .
O5 O 0.9108(11) -0.2771(10) 1.0292(8) 0.030(3) Uani 1 1 d . . .
O6 O 1.0298(9) -0.1622(9) 1.1630(8) 0.023(3) Uani 1 1 d . . .
O7 O 1.0386(10) -0.0883(9) 1.3033(8) 0.025(3) Uani 1 1 d . . .
O8 O 1.2180(10) -0.0313(9) 1.2425(8) 0.027(3) Uani 1 1 d U . .
O9 O 1.2153(10) -0.1489(9) 1.3284(8) 0.025(3) Uani 1 1 d . . .
O10 O 1.2113(10) -0.2244(9) 1.1850(8) 0.026(3) Uani 1 1 d . . .
O11 O 1.2534(9) -0.3227(9) 1.2757(8) 0.026(3) Uani 1 1 d . . .
O12 O 0.6840(9) -0.3143(9) 1.2218(8) 0.023(3) Uani 1 1 d . . .
O13 O 0.7126(10) -0.4888(9) 1.1638(8) 0.028(3) Uani 1 1 d . . .
O14 O 0.6528(10) -0.6170(10) 1.2435(9) 0.033(4) Uani 1 1 d . . .
O15 O 0.7225(10) -0.4134(9) 1.3085(8) 0.028(3) Uani 1 1 d . . .
O16 O 0.5805(10) -0.2884(10) 1.3458(9) 0.033(4) Uani 1 1 d . . .
O17 O 0.7955(9) -0.2575(9) 1.4182(8) 0.022(3) Uani 1 1 d . . .
O18 O 0.9492(10) -0.3574(9) 1.4114(8) 0.024(3) Uani 1 1 d . . .
O19 O 0.9263(9) -0.4308(8) 1.2453(8) 0.020(3) Uani 1 1 d . . .
O20 O 0.7365(9) -0.2683(9) 1.1003(8) 0.023(3) Uani 1 1 d . . .
O21 O 1.1271(10) -0.3842(9) 1.3624(7) 0.023(3) Uani 1 1 d . . .
O22 O 1.0329(11) -0.5233(11) 1.4267(8) 0.037(4) Uani 1 1 d . . .
O23 O 0.8531(10) -0.5307(9) 1.3317(8) 0.027(3) Uani 1 1 d . . .
O24 O 0.9397(10) -0.1061(10) 1.4175(8) 0.027(3) Uani 1 1 d . . .
O25 O 0.9727(12) -0.1894(11) 1.5301(8) 0.038(4) Uani 1 1 d . . .
O26 O 0.8784(12) 0.0255(10) 1.3438(9) 0.038(4) Uani 1 1 d . . .
O27 O 0.8603(11) -0.1020(10) 1.0850(9) 0.034(3) Uani 1 1 d U . .
O28 O 1.0997(11) -0.3864(9) 1.0833(8) 0.028(3) Uani 1 1 d . . .
O29 O 1.3107(11) -0.2368(10) 1.4265(9) 0.038(4) Uani 1 1 d . . .
O30 O 0.5587(10) -0.4144(10) 1.0844(9) 0.033(4) Uani 1 1 d . . .
O31 O 1.0280(12) -0.6750(10) 1.1332(9) 0.040(4) Uani 1 1 d . . .
O32 O 1.3072(11) -0.3905(11) 1.1317(10) 0.041(4) Uani 1 1 d . . .
O33 O 0.7527(10) -0.1529(9) 1.3339(8) 0.029(3) Uani 1 1 d . . .
O34 O 1.0341(10) -0.5564(9) 1.2775(8) 0.023(3) Uani 1 1 d . . .
O35 O 1.0911(10) -0.2144(9) 1.4111(8) 0.027(3) Uani 1 1 d . . .
O36 O 0.8489(10) -0.1312(9) 1.2187(8) 0.026(3) Uani 1 1 d . . .
O37 O 0.8448(10) -0.6069(9) 1.1873(8) 0.027(3) Uani 1 1 d . . .
O38 O 0.7425(10) -0.4566(10) 1.0370(9) 0.035(4) Uani 1 1 d . . .
O39 O 1.1242(10) -0.4782(9) 1.1857(8) 0.026(3) Uani 1 1 d . . .
Ag1 Ag 0.53022(14) 0.31042(15) 1.34566(14) 0.0525(6) Uani 1 1 d U . .
Ag2 Ag 0.52013(15) 0.20066(13) 1.17488(15) 0.0579(6) Uani 1 1 d U . .
Ag3 Ag 0.38146(17) 0.14662(16) 1.33369(18) 0.0787(8) Uani 1 1 d U . .
Ag4 Ag 0.36830(17) 0.03565(19) 1.15990(19) 0.0842(9) Uani 1 1 d U . .
Ag5 Ag 0.92321(14) -0.43796(12) 1.00946(11) 0.0372(4) Uani 1 1 d U . .
Ag6 Ag 0.7567(3) -0.6190(3) 1.0254(2) 0.0520(11) Uani 0.50 1 d PU . .
N1 N 0.4207(10) 0.3918(10) 1.3157(9) 0.037(3) Uani 1 1 d GU . .
C3 C 0.3123(10) 0.3764(9) 1.2994(9) 0.036(3) Uani 1 1 d GU . .
N4 N 0.2862(10) 0.4532(10) 1.2819(9) 0.038(3) Uani 1 1 d GU . .
H4B H 0.2221 0.4608 1.2695 0.045 Uiso 1 1 calc R . .
C4 C 0.3783(11) 0.5162(10) 1.2875(10) 0.039(3) Uani 1 1 d GU . .
H4 H 0.3836 0.5752 1.2786 0.039 Uiso 1 1 calc R . .
C5 C 0.4614(11) 0.4782(10) 1.3084(10) 0.039(3) Uani 1 1 d GU . .
H5 H 0.5339 0.5065 1.3163 0.039 Uiso 1 1 calc R . .
N2 N 0.2538(13) 0.2177(12) 1.3180(11) 0.035(4) Uani 1 1 d U . .
N3 N 0.1311(14) 0.3009(13) 1.3042(11) 0.037(5) Uani 1 1 d U . .
H3A H 0.1020 0.3477 1.2988 0.044 Uiso 1 1 calc R . .
N5 N 0.4097(15) 0.2751(14) 1.1399(12) 0.043(5) Uani 1 1 d U . .
N6 N 0.2357(13) 0.0873(13) 1.1240(11) 0.061(4) Uani 1 1 d GU . .
C8 C 0.2250(13) 0.1705(12) 1.1115(12) 0.059(4) Uani 1 1 d GU . .
N7 N 0.1201(13) 0.1663(12) 1.0907(11) 0.060(4) Uani 1 1 d GU . .
H7A H 0.0925 0.2107 1.0795 0.073 Uiso 1 1 calc R . .
C10 C 0.0660(13) 0.0805(13) 1.0903(12) 0.060(4) Uani 1 1 d GU . .
H10 H -0.0081 0.0587 1.0780 0.060 Uiso 1 1 calc R . .
C9 C 0.1374(14) 0.0317(13) 1.1109(12) 0.063(4) Uani 1 1 d GU . .
H9A H 0.1215 -0.0298 1.1154 0.076 Uiso 1 1 calc R . .
N8 N 0.6602(14) 0.2532(14) 1.3792(11) 0.038(5) Uani 1 1 d U . .
N9 N 0.4986(17) 0.0710(15) 1.3627(14) 0.055(6) Uani 1 1 d U . .
N10 N 0.7842(15) 0.1818(14) 1.4150(12) 0.042(5) Uani 1 1 d U . .
H10B H 0.8129 0.1384 1.4270 0.051 Uiso 1 1 calc R . .
N11 N 0.6516(13) 0.1310(12) 1.1903(11) 0.033(4) Uani 1 1 d U . .
N12 N 0.4793(11) -0.0477(11) 1.1828(10) 0.049(4) Uani 1 1 d GU . .
C18 C 0.5868(11) -0.0349(10) 1.1952(10) 0.041(4) Uani 1 1 d GU . .
N15 N 0.6126(11) -0.1144(10) 1.2066(10) 0.044(3) Uani 1 1 d GU . .
H15B H 0.6767 -0.1240 1.2158 0.053 Uiso 1 1 calc R . .
C23 C 0.5211(12) -0.1764(11) 1.2011(11) 0.051(4) Uani 1 1 d GU . .
H23 H 0.5157 -0.2374 1.2066 0.051 Uiso 1 1 calc R A 2
C24 C 0.4387(12) -0.1352(12) 1.1864(11) 0.054(4) Uani 1 1 d GU . .
H24 H 0.3661 -0.1625 1.1798 0.054 Uiso 1 1 calc R . .
N13 N 0.7709(14) 0.0415(14) 1.1957(11) 0.043(5) Uani 1 1 d U . .
H13A H 0.7982 -0.0076 1.1975 0.052 Uiso 1 1 calc R . .
N14 N 0.2743(15) 0.3226(14) 1.0854(12) 0.044(5) Uani 1 1 d U . .
H14B H 0.2106 0.3230 1.0660 0.053 Uiso 1 1 calc R . .
N16 N 0.6289(19) 0.0171(16) 1.4096(14) 0.063(6) Uani 1 1 d U . .
H16B H 0.6919 0.0138 1.4283 0.075 Uiso 1 1 calc R . .
C1 C 0.161(2) 0.1709(18) 1.3214(15) 0.050(7) Uani 1 1 d U . .
H1 H 0.1501 0.1111 1.3293 0.050 Uiso 1 1 calc R . .
C2 C 0.2374(16) 0.2986(14) 1.3059(12) 0.028(5) Uani 1 1 d U . .
C6 C 0.444(2) 0.3616(18) 1.1273(15) 0.048(6) Uani 1 1 d U . .
H6 H 0.5149 0.3950 1.1399 0.048 Uiso 1 1 calc R . .
C7 C 0.3035(18) 0.2571(17) 1.1107(14) 0.042(6) Uani 1 1 d U . .
C11 C 0.7625(19) 0.318(2) 1.3932(15) 0.051(7) Uani 1 1 d U . .
H11 H 0.7761 0.3802 1.3889 0.051 Uiso 1 1 calc R . .
C12 C 0.6776(16) 0.1763(15) 1.3931(12) 0.029(5) Uani 1 1 d U . .
C13 C 0.6013(17) 0.0904(16) 1.3903(14) 0.038(6) Uani 1 1 d U . .
C14 C 0.462(2) -0.0172(19) 1.3735(17) 0.058(7) Uani 1 1 d U . .
H14 H 0.3894 -0.0462 1.3664 0.058 Uiso 1 1 calc R . .
C15 C 0.751(2) 0.1806(18) 1.1896(16) 0.052(7) Uani 1 1 d U . .
H15 H 0.7655 0.2429 1.1866 0.052 Uiso 1 1 calc R . .
C16 C 0.8254(19) 0.1277(16) 1.1937(15) 0.044(6) Uani 1 1 d U . .
H16 H 0.8991 0.1456 1.1950 0.044 Uiso 1 1 calc R . .
C17 C 0.6679(14) 0.0478(13) 1.1945(11) 0.023(4) Uani 1 1 d U . .
C19 C 0.0778(18) 0.2188(16) 1.3120(13) 0.037(5) Uani 1 1 d U . .
H19 H 0.0044 0.1995 1.3112 0.037 Uiso 1 1 calc R . .
C20 C 0.8358(19) 0.2676(17) 1.4145(14) 0.041(6) Uani 1 1 d U . .
H20 H 0.9098 0.2899 1.4265 0.041 Uiso 1 1 calc R . .
C21 C 0.537(3) -0.052(3) 1.394(2) 0.088(11) Uani 1 1 d U . .
H21 H 0.5326 -0.1142 1.3977 0.088 Uiso 1 1 calc R . .
C22 C 0.3654(19) 0.3919(17) 1.0954(14) 0.044(6) Uani 1 1 d U . .
H22 H 0.3705 0.4483 1.0825 0.044 Uiso 1 1 calc R . .
Ag7 Ag 0.4063(5) -0.3883(5) 1.0307(4) 0.0850(17) Uani 0.50 1 d PU . 1
Ag7A Ag 0.4436(5) -0.3103(5) 1.0754(4) 0.0953(19) Uani 0.50 1 d PU . 2
Ag8 Ag 0.4516(6) -0.3395(6) 1.4152(5) 0.0553(19) Uani 0.31 1 d PU . 1
Ag8A Ag 0.4889(11) -0.2998(11) 1.4618(9) 0.066(4) Uani 0.19 1 d PU . 2
N19 N 0.3794(17) -0.4489(14) 1.4786(13) 0.077(6) Uani 1 1 d GU . .
C28 C 0.4440(15) -0.5079(16) 1.4943(14) 0.076(7) Uani 1 1 d GU . .
N20 N 0.3802(19) -0.5849(15) 1.5044(14) 0.089(7) Uani 1 1 d GU . .
C29 C 0.2762(18) -0.5735(17) 1.4949(15) 0.096(8) Uani 1 1 d GU . .
H29 H 0.2160 -0.6157 1.4986 0.096 Uiso 1 1 calc R . .
C30 C 0.2757(17) -0.4894(17) 1.4789(15) 0.088(7) Uani 1 1 d GU . .
H30 H 0.2151 -0.4641 1.4699 0.088 Uiso 1 1 calc R . .
Cl1 Cl 0.3508(13) -0.7261(12) 1.4866(10) 0.075(5) Uani 0.50 1 d PU . 1
Cl1A Cl 0.4207(16) 0.2412(13) 1.4484(12) 0.091(6) Uani 0.50 1 d PU . 2
N21 N 0.498(3) -0.191(2) 1.029(2) 0.062(7) Uani 0.50 1 d PGDU . .
C31 C 0.420(2) -0.144(3) 1.008(2) 0.062(7) Uani 0.50 1 d PGDU . .
N22 N 0.473(3) -0.062(2) 0.993(2) 0.061(7) Uani 0.50 1 d PGDU . .
H22B H 0.4423 -0.0207 0.9793 0.073 Uiso 0.50 1 calc PR . .
C32 C 0.583(2) -0.059(2) 1.005(2) 0.062(7) Uani 0.50 1 d PGDU . .
H32 H 0.6372 -0.0120 1.0000 0.062 Uiso 0.50 1 calc PR . .
C33 C 0.599(2) -0.139(3) 1.027(2) 0.062(7) Uani 0.50 1 d PGDU . .
H33 H 0.6654 -0.1544 1.0391 0.062 Uiso 0.50 1 calc PR . .
C34 C 0.690(2) -0.859(2) 0.993(2) 0.046(9) Uiso 0.50 1 d PGU . 1
N24 N 0.773(2) -0.931(2) 0.9663(19) 0.046 Uiso 0.50 1 d PGU . 1
H24B H 0.7592 -0.9923 0.9558 0.055 Uiso 0.50 1 calc PR . 1
C35 C 0.888(2) -0.866(2) 0.963(2) 0.046 Uiso 0.50 1 d PGU . 1
H35A H 0.9492 -0.8885 0.9496 0.055 Uiso 0.50 1 calc PR . 1
C36 C 0.876(2) -0.7532(19) 0.9877(19) 0.031(8) Uiso 0.50 1 d PGU . 1
H36 H 0.9289 -0.7008 0.9908 0.031 Uiso 0.50 1 calc PR . 1
N23 N 0.754(2) -0.7489(19) 1.0061(19) 0.046 Uiso 0.50 1 d PGU . 1
O2W O 0.8148(15) 0.0142(13) 1.5026(11) 0.062(5) Uiso 1 1 d . B 2

loop_
_atom_site_aniso_label
_atom_site_aniso_U_11
_atom_site_aniso_U_22
_atom_site_aniso_U_33
_atom_site_aniso_U_23
_atom_site_aniso_U_13
_atom_site_aniso_U_12
W1 0.0176(4) 0.0238(4) 0.0233(5) 0.0072(3) -0.0001(3) 0.0062(3)
W2 0.0226(4) 0.0239(4) 0.0218(5) 0.0138(3) 0.0050(3) 0.0101(3)
W3 0.0225(4) 0.0174(4) 0.0242(5) 0.0059(3) 0.0024(3) 0.0095(3)
W4 0.0184(4) 0.0263(4) 0.0239(5) 0.0112(3) 0.0067(3) 0.0093(3)
W5 0.0241(4) 0.0183(4) 0.0219(5) 0.0084(3) 0.0057(3) 0.0085(3)
W6 0.0198(4) 0.0245(4) 0.0231(5) 0.0096(3) -0.0010(3) 0.0065(3)
W7 0.0234(4) 0.0234(4) 0.0231(5) 0.0139(3) 0.0052(3) 0.0106(3)
W8 0.0178(4) 0.0185(4) 0.0348(5) 0.0129(4) 0.0044(3) 0.0033(3)
W9 0.0201(4) 0.0242(4) 0.0233(5) 0.0101(3) 0.0059(3) 0.0077(3)
W10 0.0176(4) 0.0201(4) 0.0295(5) 0.0139(3) 0.0039(3) 0.0032(3)
W11 0.0256(4) 0.0276(4) 0.0176(5) 0.0067(3) 0.0037(3) 0.0129(3)
P1 0.016(2) 0.015(2) 0.016(3) 0.0074(19) 0.0024(19) 0.0069(17)
O1 0.022(4) 0.022(4) 0.021(5) 0.006(4) -0.003(4) 0.012(4)
O2 0.020(6) 0.017(6) 0.022(8) 0.008(5) 0.008(5) 0.010(5)
O3 0.020(4) 0.017(4) 0.020(5) 0.009(4) 0.002(4) 0.005(4)
O4 0.021(7) 0.036(8) 0.027(9) 0.012(6) 0.004(6) 0.016(6)
O5 0.034(8) 0.035(8) 0.030(9) 0.018(7) 0.006(6) 0.020(6)
O6 0.017(6) 0.031(7) 0.029(9) 0.020(6) 0.010(6) 0.008(5)
O7 0.029(7) 0.018(7) 0.036(9) 0.014(6) 0.010(6) 0.011(5)
O8 0.029(5) 0.025(5) 0.032(5) 0.015(4) 0.004(4) 0.006(4)
O9 0.023(7) 0.027(7) 0.026(9) 0.006(6) 0.006(6) 0.009(5)
O10 0.033(7) 0.021(7) 0.036(9) 0.023(6) 0.008(6) 0.013(6)
O11 0.019(6) 0.024(7) 0.038(9) 0.010(6) 0.001(6) 0.013(5)
O12 0.020(6) 0.029(7) 0.029(9) 0.016(6) 0.007(6) 0.012(5)
O13 0.023(7) 0.024(7) 0.037(10) 0.010(6) -0.001(6) 0.003(5)
O14 0.020(7) 0.040(9) 0.044(10) 0.024(7) 0.000(6) 0.001(6)
O15 0.030(7) 0.035(8) 0.023(9) 0.012(6) 0.014(6) 0.008(6)
O16 0.019(7) 0.045(9) 0.044(10) 0.024(8) 0.007(6) 0.014(6)
O17 0.018(6) 0.026(7) 0.029(9) 0.011(6) 0.010(6) 0.015(5)
O18 0.028(7) 0.021(7) 0.029(9) 0.011(6) 0.013(6) 0.014(5)
O19 0.016(6) 0.009(6) 0.033(9) 0.006(6) 0.011(6) -0.002(5)
O20 0.016(6) 0.034(8) 0.024(8) 0.014(6) 0.003(6) 0.008(5)
O21 0.025(7) 0.029(7) 0.020(8) 0.015(6) -0.001(6) 0.012(6)
O22 0.034(8) 0.063(10) 0.019(9) 0.017(7) 0.011(7) 0.012(7)
O23 0.023(7) 0.025(7) 0.035(9) 0.009(6) 0.014(6) 0.003(5)
O24 0.024(7) 0.036(8) 0.023(9) 0.006(6) 0.007(6) 0.011(6)
O25 0.054(9) 0.055(10) 0.013(8) 0.009(7) 0.006(7) 0.032(8)
O26 0.057(10) 0.031(8) 0.028(10) 0.009(7) -0.004(7) 0.027(7)
O27 0.038(5) 0.031(5) 0.036(5) 0.015(4) 0.003(4) 0.011(4)
O28 0.043(8) 0.023(7) 0.018(8) 0.006(6) -0.003(6) 0.007(6)
O29 0.029(8) 0.041(9) 0.035(10) 0.004(7) -0.011(7) 0.009(6)
O30 0.022(7) 0.039(8) 0.042(10) 0.022(7) -0.007(6) 0.009(6)
O31 0.054(10) 0.022(8) 0.048(11) 0.009(7) 0.010(8) 0.023(7)
O32 0.021(7) 0.053(10) 0.056(12) 0.016(8) 0.015(7) 0.018(7)
O33 0.031(7) 0.032(8) 0.026(9) 0.005(6) 0.000(6) 0.022(6)
O34 0.027(7) 0.023(7) 0.031(9) 0.018(6) 0.007(6) 0.014(5)
O35 0.027(7) 0.028(7) 0.028(9) 0.010(6) 0.002(6) 0.013(6)
O36 0.021(7) 0.029(7) 0.027(9) 0.006(6) 0.008(6) 0.007(5)
O37 0.027(7) 0.022(7) 0.029(9) 0.001(6) 0.008(6) 0.003(5)
O38 0.027(7) 0.032(8) 0.048(11) 0.012(7) 0.001(7) 0.018(6)
O39 0.025(7) 0.028(7) 0.029(9) 0.015(6) 0.007(6) 0.004(6)
Ag1 0.0306(9) 0.0628(12) 0.0889(17) 0.0551(12) 0.0087(9) 0.0220(8)
Ag2 0.0370(10) 0.0371(10) 0.1008(19) 0.0259(11) -0.0135(10) 0.0159(8)
Ag3 0.0419(11) 0.0548(13) 0.147(3) 0.0432(14) -0.0106(13) 0.0212(10)
Ag4 0.0386(11) 0.0928(17) 0.158(3) 0.0935(18) 0.0072(13) 0.0218(11)
Ag5 0.0412(9) 0.0402(10) 0.0397(11) 0.0168(8) 0.0111(8) 0.0240(7)
Ag6 0.065(2) 0.039(2) 0.033(2) 0.0039(17) 0.0043(18) -0.0282(18)
N1 0.036(5) 0.038(5) 0.040(6) 0.017(4) 0.006(4) 0.010(4)
C3 0.035(5) 0.039(5) 0.040(6) 0.016(5) 0.007(5) 0.013(4)
N4 0.036(5) 0.041(5) 0.040(6) 0.015(4) 0.005(4) 0.013(4)
C4 0.039(5) 0.040(5) 0.043(6) 0.016(5) 0.003(5) 0.011(4)
C5 0.038(5) 0.040(5) 0.043(6) 0.018(5) 0.004(5) 0.010(4)
N2 0.029(7) 0.034(8) 0.042(9) 0.016(7) -0.005(6) 0.008(6)
N3 0.038(8) 0.042(8) 0.034(8) 0.017(7) -0.001(7) 0.011(6)
N5 0.045(8) 0.040(8) 0.042(9) 0.011(7) -0.008(7) 0.009(7)
N6 0.056(5) 0.064(6) 0.067(6) 0.024(5) 0.007(5) 0.020(5)
C8 0.055(5) 0.062(6) 0.066(6) 0.020(5) 0.010(5) 0.020(5)
N7 0.056(5) 0.061(6) 0.067(6) 0.019(5) 0.005(5) 0.020(5)
C10 0.053(5) 0.064(6) 0.065(6) 0.021(5) 0.009(5) 0.019(5)
C9 0.058(6) 0.066(6) 0.068(6) 0.023(5) 0.007(5) 0.017(5)
N8 0.029(7) 0.051(8) 0.039(9) 0.020(7) 0.012(7) 0.005(6)
N9 0.054(9) 0.046(9) 0.064(10) 0.018(7) -0.007(8) 0.018(7)
N10 0.043(8) 0.042(8) 0.048(9) 0.019(7) 0.000(7) 0.021(7)
N11 0.027(7) 0.024(7) 0.044(9) 0.007(6) -0.003(6) 0.005(6)
N12 0.041(5) 0.051(5) 0.058(6) 0.022(5) 0.003(5) 0.012(4)
C18 0.038(5) 0.042(5) 0.050(6) 0.020(5) 0.003(5) 0.012(4)
N15 0.043(5) 0.043(5) 0.052(6) 0.020(5) 0.004(5) 0.013(4)
C23 0.049(6) 0.049(5) 0.058(6) 0.025(5) 0.001(5) 0.009(4)
C24 0.048(5) 0.053(6) 0.062(6) 0.025(5) 0.003(5) 0.008(4)
N13 0.032(7) 0.046(8) 0.050(9) 0.007(7) 0.017(7) 0.006(6)
N14 0.043(8) 0.047(8) 0.047(9) 0.021(7) -0.013(7) 0.024(7)
N16 0.063(9) 0.050(9) 0.072(11) 0.016(8) 0.009(8) 0.011(8)
C1 0.053(10) 0.042(9) 0.053(11) 0.014(8) -0.003(8) 0.013(8)
C2 0.031(8) 0.025(8) 0.028(9) 0.010(7) -0.008(7) 0.012(6)
C6 0.047(9) 0.045(9) 0.054(11) 0.017(8) -0.010(8) 0.017(8)
C7 0.040(9) 0.045(9) 0.042(10) 0.010(7) 0.003(7) 0.023(7)
C11 0.045(9) 0.064(10) 0.052(11) 0.027(8) 0.016(8) 0.012(8)
C12 0.028(8) 0.033(8) 0.027(9) 0.007(7) 0.003(7) 0.012(7)
C13 0.037(8) 0.036(9) 0.043(10) 0.011(7) -0.001(7) 0.020(7)
C14 0.054(10) 0.052(10) 0.069(12) 0.021(8) -0.007(8) 0.018(8)
C15 0.049(10) 0.043(10) 0.066(11) 0.023(8) 0.007(8) 0.009(8)
C16 0.040(9) 0.037(9) 0.062(11) 0.020(8) 0.005(8) 0.015(7)
C17 0.018(7) 0.026(8) 0.025(8) 0.009(6) -0.005(6) 0.009(6)
C19 0.034(8) 0.041(9) 0.039(10) 0.018(7) -0.003(7) 0.012(7)
C20 0.042(9) 0.044(9) 0.046(10) 0.022(8) 0.008(8) 0.015(7)
C21 0.087(13) 0.083(13) 0.092(14) 0.025(9) 0.009(9) 0.020(9)
C22 0.051(9) 0.039(9) 0.044(10) 0.012(8) -0.009(8) 0.021(8)
Ag7 0.084(3) 0.090(4) 0.087(4) 0.035(3) 0.001(3) 0.027(3)
Ag7A 0.094(4) 0.091(4) 0.116(5) 0.058(4) -0.004(4) 0.026(3)
Ag8 0.045(4) 0.066(4) 0.080(5) 0.049(4) 0.028(4) 0.022(3)
Ag8A 0.070(7) 0.069(7) 0.072(8) 0.041(6) 0.008(6) 0.021(5)
N19 0.072(9) 0.085(9) 0.075(11) 0.027(8) -0.002(8) 0.016(7)
C28 0.079(8) 0.074(10) 0.076(12) 0.028(9) 0.004(9) 0.017(7)
N20 0.092(10) 0.092(9) 0.089(12) 0.038(9) 0.013(9) 0.012(7)
C29 0.092(9) 0.103(11) 0.093(13) 0.033(9) 0.023(9) 0.010(7)
C30 0.078(8) 0.091(11) 0.089(13) 0.021(9) 0.010(9) 0.015(8)
Cl1 0.072(7) 0.076(8) 0.075(9) 0.024(7) 0.002(7) 0.012(6)
Cl1A 0.094(9) 0.084(9) 0.098(10) 0.032(7) 0.022(8) 0.012(7)
N21 0.064(8) 0.064(8) 0.059(8) 0.017(6) 0.010(6) 0.012(5)
C31 0.063(8) 0.063(8) 0.058(8) 0.017(6) 0.011(6) 0.012(5)
N22 0.063(8) 0.061(8) 0.057(8) 0.017(6) 0.010(6) 0.010(5)
C32 0.064(8) 0.063(8) 0.057(8) 0.016(6) 0.012(6) 0.010(6)
C33 0.062(8) 0.063(8) 0.058(8) 0.016(6) 0.010(6) 0.014(5)

loop_
_atom_type_symbol
_atom_type_description
_atom_type_scat_dispersion_real
_atom_type_scat_dispersion_imag
_atom_type_scat_source
C C 0.0033 0.0016 'International Tables Vol C Tables 4.2.6.8 and 6.1.1.4'
H H 0.0000 0.0000 'International Tables Vol C Tables 4.2.6.8 and 6.1.1.4'
N N 0.0061 0.0033 'International Tables Vol C Tables 4.2.6.8 and 6.1.1.4'
O O 0.0106 0.0060 'International Tables Vol C Tables 4.2.6.8 and 6.1.1.4'
P P 0.1023 0.0942 'International Tables Vol C Tables 4.2.6.8 and 6.1.1.4'
W W -0.8490 6.8722 'International Tables Vol C Tables 4.2.6.8 and 6.1.1.4'
Ag Ag -0.8971 1.1015 'International Tables Vol C Tables 4.2.6.8 and 6.1.1.4'
Cl Cl 0.1484 0.1585 'International Tables Vol C Tables 4.2.6.8 and 6.1.1.4'

loop_
_geom_angle_atom_site_label_1
_geom_angle_atom_site_label_2
_geom_angle_atom_site_label_3
_geom_angle
_geom_angle_site_symmetry_1
_geom_angle_site_symmetry_3
O29 W1 O11 103.3(6) . .
O29 W1 O21 103.6(7) . .
O11 W1 O21 91.6(6) . .
O29 W1 O35 103.5(7) . .
O11 W1 O35 153.1(6) . .
O21 W1 O35 83.8(5) . .
O29 W1 O9 101.9(7) . .
O11 W1 O9 88.3(6) . .
O21 W1 O9 153.8(5) . .
O35 W1 O9 84.5(5) . .
O22 W2 O23 100.6(7) . .
O22 W2 O34 100.7(6) . .
O23 W2 O34 90.3(6) . .
O22 W2 O21 103.7(6) . .
O23 W2 O21 155.6(6) . .
O34 W2 O21 87.3(5) . .
O22 W2 O18 106.1(7) . .
O23 W2 O18 87.1(5) . .
O34 W2 O18 153.1(6) . .
O21 W2 O18 84.2(5) . .
O26 W3 O36 100.5(7) . .
O26 W3 O7 104.0(6) . .
O36 W3 O7 89.0(6) . .
O26 W3 O33 100.1(6) . .
O36 W3 O33 90.2(6) . .
O7 W3 O33 155.6(5) . .
O26 W3 O24 101.7(6) . .
O36 W3 O24 157.7(6) . .
O7 W3 O24 87.3(6) . .
O33 W3 O24 84.2(6) . .
O26 W3 O3 170.8(6) . .
O36 W3 O3 85.4(5) . .
O7 W3 O3 83.1(5) . .
O33 W3 O3 72.6(5) . .
O24 W3 O3 72.3(5) . .
O16 W4 O12 103.7(6) . .
O16 W4 O15 101.9(6) . .
O12 W4 O15 88.6(6) . .
O16 W4 O33 100.5(6) . .
O12 W4 O33 91.4(6) . .
O15 W4 O33 156.9(5) . .
O16 W4 O17 101.1(6) . .
O12 W4 O17 155.2(5) . .
O15 W4 O17 85.8(6) . .
O33 W4 O17 84.5(6) . .
O16 W4 O3 171.0(6) . .
O12 W4 O3 83.0(5) . .
O15 W4 O3 84.1(5) . .
O33 W4 O3 72.9(5) . .
O17 W4 O3 72.4(5) . .
O31 W5 O4 102.6(7) . .
O31 W5 O39 102.3(6) . .
O4 W5 O39 95.3(6) . .
O31 W5 O37 101.9(6) . .
O4 W5 O37 91.1(6) . .
O39 W5 O37 153.0(5) . .
O31 W5 O34 95.4(7) . .
O4 W5 O34 161.9(5) . .
O39 W5 O34 82.1(6) . .
O37 W5 O34 83.8(6) . .
O31 W5 O19 164.2(7) . .
O4 W5 O19 90.7(5) . .
O39 W5 O19 84.7(5) . .
O37 W5 O19 68.9(4) . .
O34 W5 O19 71.2(5) . .
O30 W6 O38 100.8(7) . .
O30 W6 O20 100.4(6) . .
O38 W6 O20 95.9(6) . .
O30 W6 O13 103.1(6) . .
O38 W6 O13 90.6(6) . .
O20 W6 O13 153.9(5) . .
O30 W6 O12 95.1(6) . .
O38 W6 O12 163.3(6) . .
O20 W6 O12 86.3(5) . .
O13 W6 O12 80.6(5) . .
O30 W6 O1 169.8(5) . .
O38 W6 O1 85.4(5) . .
O20 W6 O1 70.6(5) . .
O13 W6 O1 84.9(5) . .
O12 W6 O1 79.7(5) . .
O27 W7 O5 100.1(7) . .
O27 W7 O20 99.9(6) . .
O5 W7 O20 93.5(6) . .
O27 W7 O6 104.1(6) . .
O5 W7 O6 95.9(6) . .
O20 W7 O6 152.2(6) . .
O27 W7 O36 89.9(6) . .
O5 W7 O36 169.8(6) . .
O20 W7 O36 83.1(5) . .
O6 W7 O36 83.1(5) . .
O27 W7 O1 168.0(5) . .
O5 W7 O1 88.2(5) . .
O20 W7 O1 70.8(5) . .
O6 W7 O1 83.4(5) . .
O36 W7 O1 81.7(5) . .
O8 W8 O9 98.5(6) . .
O8 W8 O10 99.8(6) . .
O9 W8 O10 89.1(6) . .
O8 W8 O6 103.9(6) . .
O9 W8 O6 157.4(5) . .
O10 W8 O6 89.6(6) . .
O8 W8 O7 101.6(6) . .
O9 W8 O7 87.2(6) . .
O10 W8 O7 158.5(5) . .
O6 W8 O7 85.8(6) . .
O8 W8 O2 170.5(5) . .
O9 W8 O2 76.1(5) . .
O10 W8 O2 72.5(5) . .
O6 W8 O2 82.0(5) . .
O7 W8 O2 86.0(5) . .
O32 W9 O28 102.0(7) . .
O32 W9 O39 104.4(7) . .
O28 W9 O39 93.7(6) . .
O32 W9 O10 102.7(6) . .
O28 W9 O10 93.0(6) . .
O39 W9 O10 150.1(5) . .
O32 W9 O11 96.1(7) . .
O28 W9 O11 161.9(5) . .
O39 W9 O11 82.7(6) . .
O10 W9 O11 81.9(6) . .
O32 W9 O2 162.8(6) . .
O28 W9 O2 92.6(5) . .
O39 W9 O2 83.3(5) . .
O10 W9 O2 67.3(5) . .
O11 W9 O2 69.3(4) . .
O14 W10 O13 102.6(6) . .
O14 W10 O37 99.8(6) . .
O13 W10 O37 91.7(6) . .
O14 W10 O23 99.2(6) . .
O13 W10 O23 158.1(5) . .
O37 W10 O23 87.0(6) . .
O14 W10 O15 101.9(6) . .
O13 W10 O15 87.2(6) . .
O37 W10 O15 158.0(5) . .
O23 W10 O15 86.0(6) . .
O14 W10 O19 169.5(5) . .
O13 W10 O19 84.1(5) . .
O37 W10 O19 71.7(5) . .
O23 W10 O19 74.7(5) . .
O15 W10 O19 86.3(5) . .
O25 W11 O18 102.9(7) . .
O25 W11 O35 102.4(7) . .
O18 W11 O35 85.1(5) . .
O25 W11 O17 101.1(7) . .
O18 W11 O17 87.7(5) . .
O35 W11 O17 156.3(6) . .
O25 W11 O24 101.1(7) . .
O18 W11 O24 156.0(6) . .
O35 W11 O24 89.2(5) . .
O17 W11 O24 88.3(5) . .
O25 W11 O3 171.7(5) . .
O18 W11 O3 83.1(5) . .
O35 W11 O3 83.7(5) . .
O17 W11 O3 73.1(5) . .
O24 W11 O3 73.0(5) . .
O2 P1 O19 108.8(7) . .
O2 P1 O3 107.8(7) . .
O19 P1 O3 109.0(7) . .
O2 P1 O1 110.3(7) . .
O19 P1 O1 111.1(7) . .
O3 P1 O1 109.7(7) . .
P1 O1 W7 128.2(7) . .
P1 O1 W6 127.1(7) . .
W7 O1 W6 92.4(4) . .
P1 O2 W8 127.6(7) . .
P1 O2 W9 125.9(7) . .
W8 O2 W9 90.6(4) . .
P1 O3 W4 123.7(6) . .
P1 O3 W3 124.0(7) . .
W4 O3 W3 89.1(4) . .
P1 O3 W11 129.1(7) . .
W4 O3 W11 89.6(4) . .
W3 O3 W11 89.6(4) . .
W5 O4 Ag6 121.0(7) . .
W5 O4 Ag5 153.4(7) . .
Ag6 O4 Ag5 82.0(4) . .
W7 O5 Ag5 124.4(7) . .
W8 O6 W7 155.3(7) . .
W8 O7 W3 149.9(8) . .
W8 O9 W1 126.6(7) . .
W8 O10 W9 129.5(7) . .
W1 O11 W9 131.9(6) . .
W4 O12 W6 154.4(7) . .
W10 O13 W6 153.1(7) . .
W4 O15 W10 146.9(8) . .
W4 O16 Ag8 148.3(8) . .
W11 O17 W4 124.7(7) . .
W11 O18 W2 153.3(7) . .
P1 O19 W10 125.3(7) . .
P1 O19 W5 126.8(7) . .
W10 O19 W5 91.6(4) . .
W6 O20 W7 124.7(7) . .
W1 O21 W2 152.4(7) . .
W2 O23 W10 126.5(7) . .
W11 O24 W3 124.9(7) . .
W9 O28 Ag5 153.4(8) . .
W1 O29 Ag8 120.4(7) . 1_655
W6 O30 Ag7 154.9(8) . .
W6 O30 Ag7A 129.9(7) . .
Ag7 O30 Ag7A 30.8(3) . .
W9 O32 Ag7 142.4(9) . 1_655
W9 O32 Ag7A 134.5(8) . 1_655
Ag7 O32 Ag7A 28.9(3) 1_655 1_655
W4 O33 W3 125.3(6) . .
W2 O34 W5 127.9(6) . .
W11 O35 W1 152.4(7) . .
W3 O36 W7 147.1(7) . .
W10 O37 W5 127.8(6) . .
W6 O38 Ag6 118.7(8) . .
W6 O38 Ag5 127.1(7) . .
Ag6 O38 Ag5 85.5(4) . .
W5 O39 W9 142.0(8) . .
N8 Ag1 N1 169.3(6) . .
N8 Ag1 Ag3 93.1(5) . .
N1 Ag1 Ag3 97.6(4) . .
N8 Ag1 Cl1A 86.8(7) . .
N1 Ag1 Cl1A 99.8(6) . .
Ag3 Ag1 Cl1A 46.2(4) . .
N8 Ag1 Ag2 94.1(5) . .
N1 Ag1 Ag2 88.6(4) . .
Ag3 Ag1 Ag2 80.58(10) . .
Cl1A Ag1 Ag2 126.6(4) . .
N5 Ag2 N11 166.6(8) . .
N5 Ag2 Ag4 95.2(5) . .
N11 Ag2 Ag4 92.4(5) . .
N5 Ag2 Ag1 94.3(6) . .
N11 Ag2 Ag1 95.2(5) . .
Ag4 Ag2 Ag1 100.37(11) . .
N2 Ag3 N9 171.4(9) . .
N2 Ag3 Cl1A 88.8(8) . .
N9 Ag3 Cl1A 86.4(8) . .
N2 Ag3 Ag1 90.6(5) . .
N9 Ag3 Ag1 94.3(6) . .
Cl1A Ag3 Ag1 68.6(5) . .
N2 Ag3 Ag4 94.4(5) . .
N9 Ag3 Ag4 91.8(7) . .
Cl1A Ag3 Ag4 167.9(5) . .
Ag1 Ag3 Ag4 99.66(11) . .
N6 Ag4 N12 166.7(7) . .
N6 Ag4 Ag2 95.8(5) . .
N12 Ag4 Ag2 96.3(4) . .
N6 Ag4 Ag3 96.3(6) . .
N12 Ag4 Ag3 91.4(5) . .
Ag2 Ag4 Ag3 79.39(11) . .
O5 Ag5 O38 84.6(5) . .
O5 Ag5 O28 89.3(5) . .
O38 Ag5 O28 134.4(5) . .
O5 Ag5 O4 135.4(5) . .
O38 Ag5 O4 81.8(5) . .
O28 Ag5 O4 71.4(5) . .
O5 Ag5 Ag5 141.4(3) . 2_747
O38 Ag5 Ag5 133.1(4) . 2_747
O28 Ag5 Ag5 59.5(3) . 2_747
O4 Ag5 Ag5 59.3(3) . 2_747
O5 Ag5 Ag6 131.6(3) . .
O38 Ag5 Ag6 47.1(3) . .
O28 Ag5 Ag6 120.1(4) . .
O4 Ag5 Ag6 48.6(3) . .
Ag5 Ag5 Ag6 86.12(11) 2_747 .
N23 Ag6 Ag7 104.0(10) . 2_647
N23 Ag6 O38 172.5(11) . .
Ag7 Ag6 O38 69.1(4) 2_647 .
N23 Ag6 O4 104.1(10) . .
Ag7 Ag6 O4 151.6(4) 2_647 .
O38 Ag6 O4 82.7(5) . .
N23 Ag6 C36 37.1(9) . .
Ag7 Ag6 C36 129.2(7) 2_647 .
O38 Ag6 C36 145.9(7) . .
O4 Ag6 C36 74.0(7) . .
N23 Ag6 Ag7A 81.6(10) . 2_647
Ag7 Ag6 Ag7A 23.51(18) 2_647 2_647
O38 Ag6 Ag7A 91.1(4) . 2_647
O4 Ag6 Ag7A 167.0(4) . 2_647
C36 Ag6 Ag7A 106.1(7) . 2_647
N23 Ag6 Ag5 135.4(9) . .
Ag7 Ag6 Ag5 105.4(2) 2_647 .
O38 Ag6 Ag5 47.4(3) . .
O4 Ag6 Ag5 49.4(3) . .
C36 Ag6 Ag5 98.7(6) . .
Ag7A Ag6 Ag5 118.6(2) 2_647 .
C5 N1 C3 108.0 . .
C5 N1 Ag1 118.0(8) . .
C3 N1 Ag1 134.0(8) . .
N4 C3 N1 108.0 . .
N4 C3 C2 125.0(12) . .
N1 C3 C2 126.8(12) . .
C3 N4 C4 108.0 . .
C3 N4 H4B 126.0 . .
C4 N4 H4B 126.0 . .
C5 C4 N4 108.0 . .
C5 C4 H4 126.0 . .
N4 C4 H4 126.0 . .
C4 C5 N1 108.0 . .
C4 C5 H5 126.0 . .
N1 C5 H5 126.0 . .
C1 N2 C2 106.5(19) . .
C1 N2 Ag3 113.7(16) . .
C2 N2 Ag3 139.8(15) . .
C19 N3 C2 109.8(18) . .
C19 N3 H3A 125.1 . .
C2 N3 H3A 125.1 . .
C7 N5 C6 100(2) . .
C7 N5 Ag2 137.9(17) . .
C6 N5 Ag2 120.8(15) . .
C9 N6 C8 108.0 . .
C9 N6 Ag4 118.9(11) . .
C8 N6 Ag4 133.1(11) . .
N6 C8 N7 108.0 . .
N6 C8 C7 133.8(15) . .
N7 C8 C7 118.0(15) . .
C10 N7 C8 108.0 . .
C10 N7 H7A 126.0 . .
C8 N7 H7A 126.0 . .
C9 C10 N7 108.0 . .
C9 C10 H10 126.0 . .
N7 C10 H10 126.0 . .
N6 C9 C10 108.0 . .
N6 C9 H9A 126.0 . .
C10 C9 H9A 126.0 . .
C12 N8 C11 107.7(19) . .
C12 N8 Ag1 139.1(15) . .
C11 N8 Ag1 113.2(16) . .
C13 N9 C14 103(2) . .
C13 N9 Ag3 137.6(18) . .
C14 N9 Ag3 117.5(17) . .
C20 N10 C12 107.1(19) . .
C20 N10 H10B 126.5 . .
C12 N10 H10B 126.5 . .
C17 N11 C15 104.6(18) . .
C17 N11 Ag2 139.0(13) . .
C15 N11 Ag2 116.0(15) . .
C24 N12 C18 108.0 . .
C24 N12 Ag4 117.0(9) . .
C18 N12 Ag4 135.0(9) . .
N12 C18 N15 108.0 . .
N12 C18 C17 129.0(12) . .
N15 C18 C17 123.0(12) . .
C18 N15 C23 108.0 . .
C18 N15 H15B 126.0 . .
C23 N15 H15B 126.0 . .
C24 C23 N15 108.0 . .
C24 C23 Ag7A 85.8(8) . .
N15 C23 Ag7A 119.8(10) . .
C24 C23 H23 126.0 . .
N15 C23 H23 126.0 . .
Ag7A C23 H23 68.9 . .
N12 C24 C23 108.0 . .
N12 C24 H24 126.0 . .
C23 C24 H24 126.0 . .
C17 N13 C16 107.0(19) . .
C17 N13 H13A 126.5 . .
C16 N13 H13A 126.5 . .
C7 N14 C22 106(2) . .
C7 N14 H14B 126.8 . .
C22 N14 H14B 126.8 . .
C13 N16 C21 107(3) . .
C13 N16 H16B 126.7 . .
C21 N16 H16B 126.7 . .
N2 C1 C19 113(2) . .
N2 C1 H1 123.4 . .
C19 C1 H1 123.4 . .
N2 C2 N3 108.6(19) . .
N2 C2 C3 129.8(17) . .
N3 C2 C3 121.6(17) . .
C22 C6 N5 113(2) . .
C22 C6 H6 123.6 . .
N5 C6 H6 123.6 . .
N14 C7 N5 115(2) . .
N14 C7 C8 122(2) . .
N5 C7 C8 123(2) . .
C20 C11 N8 104(2) . .
C20 C11 H11 128.0 . .
N8 C11 H11 128.0 . .
N8 C12 N10 111.5(19) . .
N8 C12 C13 129.5(19) . .
N10 C12 C13 119(2) . .
N9 C13 N16 111(2) . .
N9 C13 C12 125(2) . .
N16 C13 C12 124(2) . .
C21 C14 N9 112(3) . .
C21 C14 H14 124.2 . .
N9 C14 H14 124.2 . .
C16 C15 N11 111(2) . .
C16 C15 H15 124.6 . .
N11 C15 H15 124.6 . .
C15 C16 N13 106(2) . .
C15 C16 H16 127.1 . .
N13 C16 H16 127.1 . .
N11 C17 N13 111.9(18) . .
N11 C17 C18 127.6(16) . .
N13 C17 C18 120.4(17) . .
N3 C19 C1 102(2) . .
N3 C19 H19 129.0 . .
C1 C19 H19 129.0 . .
N10 C20 C11 110(2) . .
N10 C20 H20 125.1 . .
C11 C20 H20 125.1 . .
C14 C21 N16 107(3) . .
C14 C21 H21 126.5 . .
N16 C21 H21 126.5 . .
C6 C22 N14 106(2) . .
C6 C22 H22 127.1 . .
N14 C22 H22 127.1 . .
O30 Ag7 Ag6 173.0(5) . 2_647
O30 Ag7 O32 95.7(6) . 1_455
Ag6 Ag7 O32 82.2(4) 2_647 1_455
N21 Ag7A O30 118.2(10) . .
N21 Ag7A O32 149.0(10) . 1_455
O30 Ag7A O32 92.8(5) . 1_455
N21 Ag7A C23 82.5(11) . .
O30 Ag7A C23 97.7(5) . .
O32 Ag7A C23 92.2(6) 1_455 .
N21 Ag7A Ag6 94.2(10) . 2_647
O30 Ag7A Ag6 119.6(5) . 2_647
O32 Ag7A Ag6 69.9(4) 1_455 2_647
C23 Ag7A Ag6 138.5(4) . 2_647
O16 Ag8 N19 150.9(7) . .
O16 Ag8 O29 109.6(6) . 1_455
N19 Ag8 O29 99.3(7) . 1_455
O16 Ag8 Cl1 74.4(6) . 2_648
N19 Ag8 Cl1 93.5(7) . 2_648
O29 Ag8 Cl1 119.9(6) 1_455 2_648
Cl1A Ag8A N19 104.5(10) 2_658 .
C28 N19 C30 108.0 . .
C28 N19 Ag8 116.7(13) . .
C30 N19 Ag8 130.5(13) . .
C28 N19 Ag8A 111.3(13) . .
C30 N19 Ag8A 140.7(13) . .
Ag8 N19 Ag8A 21.9(4) . .
N19 C28 N20 108.0 . .
N19 C28 C28 128(3) . 2_648
N20 C28 C28 123(3) . 2_648
C29 N20 C28 108.0 . .
C29 N20 Cl1 97.7(15) . .
C28 N20 Cl1 146.9(15) . .
N20 C29 C30 108.0 . .
N20 C29 H29 126.0 . .
C30 C29 H29 126.0 . .
N19 C30 C29 108.0 . .
N19 C30 H30 126.0 . .
C29 C30 H30 126.0 . .
N20 Cl1 Ag8 76.0(9) . 2_648
Ag8A Cl1A Ag3 153.7(12) 2_658 .
Ag8A Cl1A Ag1 104.0(9) 2_658 .
Ag3 Cl1A Ag1 65.2(5) . .
C31 N21 C33 108.0 . .
C31 N21 Ag7A 117(2) . .
C33 N21 Ag7A 134(2) . .
N22 C31 N21 108.0 . .
N22 C31 C34 110(3) . 2_647
N21 C31 C34 141(3) . 2_647
C31 N22 C32 108.0 . .
C31 N22 N22 159(5) . 2_657
C32 N22 N22 78(4) . 2_657
C31 N22 H22B 126.0 . .
C32 N22 H22B 126.0 . .
N22 N22 H22B 52.1 2_657 .
N22 C32 C33 108.0 . .
N22 C32 H32 126.0 . .
C33 C32 H32 126.0 . .
C32 C33 N21 108.0 . .
C32 C33 H33 126.0 . .
N21 C33 H33 126.0 . .
C31 C34 N24 142(6) 2_647 .
C31 C34 N23 107(4) 2_647 .
N24 C34 N23 108.0 . .
C34 N24 C35 108.0 . .
C34 N24 H24B 126.0 . .
C35 N24 H24B 126.0 . .
C36 C35 N24 108.0 . .
C36 C35 H35A 126.0 . .
N24 C35 H35A 126.0 . .
N23 C36 C35 108.0 . .
N23 C36 Ag6 43.0(10) . .
C35 C36 Ag6 150.8(10) . .
N23 C36 H36 126.0 . .
C35 C36 H36 126.0 . .
Ag6 C36 H36 83.1 . .
C36 N23 C34 108.0 . .
C36 N23 Ag6 99.9(15) . .
C34 N23 Ag6 151.8(15) . .

loop_
_geom_bond_atom_site_label_1
_geom_bond_atom_site_label_2
_geom_bond_distance
_geom_bond_site_symmetry_2
W1 O29 1.715(14) .
W1 O11 1.813(13) .
W1 O21 1.889(13) .
W1 O35 1.928(12) .
W1 O9 1.948(14) .
W2 O22 1.701(16) .
W2 O23 1.868(13) .
W2 O34 1.872(13) .
W2 O21 1.918(13) .
W2 O18 1.923(11) .
W3 O26 1.725(13) .
W3 O36 1.867(14) .
W3 O7 1.913(12) .
W3 O33 1.931(14) .
W3 O24 1.961(15) .
W3 O3 2.437(12) .
W4 O16 1.722(13) .
W4 O12 1.812(14) .
W4 O15 1.859(14) .
W4 O33 1.914(14) .
W4 O17 1.964(14) .
W4 O3 2.432(11) .
W5 O31 1.705(13) .
W5 O4 1.726(14) .
W5 O39 1.913(12) .
W5 O37 1.960(12) .
W5 O34 2.068(14) .
W5 O19 2.445(11) .
W6 O30 1.734(13) .
W6 O38 1.754(15) .
W6 O20 1.904(13) .
W6 O13 1.964(14) .
W6 O12 2.057(13) .
W6 O1 2.361(12) .
W7 O27 1.738(15) .
W7 O5 1.796(14) .
W7 O20 1.926(12) .
W7 O6 1.936(12) .
W7 O36 2.095(13) .
W7 O1 2.339(13) .
W8 O8 1.689(13) .
W8 O9 1.881(14) .
W8 O10 1.883(13) .
W8 O6 1.889(13) .
W8 O7 1.893(12) .
W8 O2 2.342(12) .
W9 O32 1.744(13) .
W9 O28 1.766(14) .
W9 O39 1.930(13) .
W9 O10 1.948(12) .
W9 O11 2.061(15) .
W9 O2 2.529(11) .
W10 O14 1.718(13) .
W10 O13 1.881(15) .
W10 O37 1.887(12) .
W10 O23 1.964(15) .
W10 O15 1.965(13) .
W10 O19 2.370(11) .
W11 O25 1.702(15) .
W11 O18 1.876(12) .
W11 O35 1.906(13) .
W11 O17 1.911(12) .
W11 O24 1.914(14) .
W11 O3 2.438(13) .
P1 O2 1.523(12) .
P1 O19 1.548(12) .
P1 O3 1.564(13) .
P1 O1 1.570(14) .
O4 Ag6 2.460(13) .
O4 Ag5 2.488(14) .
O5 Ag5 2.334(13) .
O16 Ag8 2.369(16) .
O28 Ag5 2.420(14) .
O29 Ag8 2.513(15) 1_655
O30 Ag7 2.246(14) .
O30 Ag7A 2.315(14) .
O32 Ag7 2.408(17) 1_655
O32 Ag7A 2.450(17) 1_655
O38 Ag6 2.386(14) .
O38 Ag5 2.399(13) .
Ag1 N8 2.100(19) .
Ag1 N1 2.119(13) .
Ag1 Ag3 2.767(3) .
Ag1 Cl1A 2.84(2) .
Ag1 Ag2 3.184(4) .
Ag2 N5 2.09(2) .
Ag2 N11 2.138(17) .
Ag2 Ag4 2.789(3) .
Ag3 N2 2.111(17) .
Ag3 N9 2.12(2) .
Ag3 Cl1A 2.20(2) .
Ag3 Ag4 3.233(5) .
Ag4 N6 2.094(16) .
Ag4 N12 2.108(14) .
Ag5 Ag5 2.865(3) 2_747
Ag5 Ag6 3.247(4) .
Ag6 N23 1.84(3) .
Ag6 Ag7 2.274(7) 2_647
Ag6 C36 2.66(3) .
Ag6 Ag7A 2.893(8) 2_647
N1 C5 1.352(11) .
N1 C3 1.352(11) .
C3 N4 1.351(11) .
C3 C2 1.42(2) .
N4 C4 1.352(11) .
N4 H4B 0.8600 .
C4 C5 1.351(11) .
C4 H4 0.9300 .
C5 H5 0.9300 .
N2 C1 1.29(3) .
N2 C2 1.32(3) .
N3 C19 1.35(3) .
N3 C2 1.36(3) .
N3 H3A 0.8600 .
N5 C7 1.37(3) .
N5 C6 1.38(3) .
N6 C9 1.342(13) .
N6 C8 1.342(12) .
C8 N7 1.342(13) .
C8 C7 1.50(3) .
N7 C10 1.342(13) .
N7 H7A 0.8600 .
C10 C9 1.342(13) .
C10 H10 0.9300 .
C9 H9A 0.9300 .
N8 C12 1.29(3) .
N8 C11 1.44(3) .
N9 C13 1.32(3) .
N9 C14 1.40(3) .
N10 C20 1.34(3) .
N10 C12 1.36(3) .
N10 H10B 0.8600 .
N11 C17 1.30(2) .
N11 C15 1.36(3) .
N12 C24 1.339(11) .
N12 C18 1.339(11) .
C18 N15 1.339(11) .
C18 C17 1.47(2) .
N15 C23 1.339(11) .
N15 H15B 0.8600 .
C23 C24 1.339(11) .
C23 Ag7A 2.62(2) .
C23 H23 0.9300 .
C24 H24 0.9300 .
N13 C17 1.33(2) .
N13 C16 1.36(3) .
N13 H13A 0.8600 .
N14 C7 1.29(3) .
N14 C22 1.38(3) .
N14 H14B 0.8600 .
N16 C13 1.33(3) .
N16 C21 1.37(4) .
N16 H16B 0.8600 .
C1 C19 1.38(3) .
C1 H1 0.9300 .
C6 C22 1.33(3) .
C6 H6 0.9300 .
C11 C20 1.39(3) .
C11 H11 0.9300 .
C12 C13 1.46(3) .
C14 C21 1.25(4) .
C14 H14 0.9300 .
C15 C16 1.33(3) .
C15 H15 0.9300 .
C16 H16 0.9300 .
C19 H19 0.9300 .
C20 H20 0.9300 .
C21 H21 0.9300 .
C22 H22 0.9300 .
Ag7 Ag6 2.274(7) 2_647
Ag7 O32 2.408(17) 1_455
Ag7A N21 2.24(3) .
Ag7A O32 2.450(17) 1_455
Ag7A Ag6 2.893(8) 2_647
Ag8 N19 2.40(2) .
Ag8 O29 2.513(15) 1_455
Ag8 Cl1 2.842(19) 2_648
Ag8A Cl1A 1.86(3) 2_658
Ag8A N19 2.53(2) .
N19 C28 1.362(15) .
N19 C30 1.362(15) .
C28 N20 1.363(15) .
C28 C28 1.39(5) 2_648
N20 C29 1.362(15) .
N20 Cl1 1.99(3) .
C29 C30 1.363(15) .
C29 H29 0.9300 .
C30 H30 0.9300 .
Cl1 Ag8 2.842(19) 2_648
Cl1A Ag8A 1.86(3) 2_658
N21 C31 1.398(5) .
N21 C33 1.398(5) .
C31 N22 1.397(5) .
C31 C34 1.41(4) 2_647
N22 C32 1.398(5) .
N22 N22 1.79(6) 2_657
N22 H22B 0.8600 .
C32 C33 1.398(5) .
C32 H32 0.9300 .
C33 H33 0.9300 .
C34 C31 1.4(2) 2_647
C34 N24 1.63(2) .
C34 N23 1.63(2) .
N24 C35 1.63(2) .
N24 H24B 0.8600 .
C35 C36 1.63(2) .
C35 H35A 0.9300 .
C36 N23 1.63(2) .
C36 H36 0.9300 .
